data_7055306
loop_
_publ_author_name
'Pis Diez, Reinaldo'
'Echeverr\'ia, Gustavo A.'
'Piro, Oscar E.'
'Jios, Jorge Luis'
'Paraj\'on Costa, Beatriz Susana'

_publ_section_title
;
 Structural, Spectroscopic and Theoretical Study of an o-vanillin Schiff
 base derivative involved in enol-imine and keto-amine tautomerism
;
_journal_name_full 'New J. Chem.'
_journal_paper_doi 10.1039/C5NJ01039J
_journal_year 2016
_chemical_formula_sum 'C10 H12 K N O5 S'
_chemical_formula_weight 297.36
_chemical_name_systematic
; 
Potassium 2-{[(Z)-(2-hydroxy-3-methoxyphenyl)methylidene]amino}ethanesulfonate
;
_space_group_IT_number 15
_symmetry_cell_setting monoclinic
_symmetry_space_group_name_Hall '-C 2yc'
_symmetry_space_group_name_H-M 'C 1 2/c 1'
_atom_sites_solution_hydrogens difmap
_atom_sites_solution_primary direct
_atom_sites_solution_secondary difmap
_audit_creation_method SHELXL-97
_audit_update_record
;
2015-03-25 deposited with the CCDC.
2016-01-11 downloaded from the CCDC.
;
_cell_angle_alpha 90.00
_cell_angle_beta 121.10(2)
_cell_angle_gamma 90.00
_cell_formula_units_Z 16
_cell_length_a 37.539(4)
_cell_length_b 5.9129(4)
_cell_length_c 26.321(5)
_cell_measurement_reflns_used 2075
_cell_measurement_temperature 295(2)
_cell_measurement_theta_max 28.2471
_cell_measurement_theta_min 3.0940
_cell_volume 5002.6(16)
_computing_cell_refinement
;
CrysAlisPro, Agilent Technologies,
Version 1.171.34.49 (release 20-01-2011 CrysAlis171 .NET)
(compiled Jan 20 2011,15:58:25)
;
_computing_data_collection
;
CrysAlisPro, Agilent Technologies,
Version 1.171.34.49 (release 20-01-2011 CrysAlis171 .NET)
(compiled Jan 20 2011,15:58:25)
;
_computing_data_reduction
;
CrysAlisPro, Agilent Technologies,
Version 1.171.34.49 (release 20-01-2011 CrysAlis171 .NET)
(compiled Jan 20 2011,15:58:25)
;
_computing_molecular_graphics 'ORTEP-3 (Farrugia, 1997)'
_computing_publication_material 'SHELXL-97 (Sheldrick, 2008)'
_computing_structure_refinement 'SHELXL-97 (Sheldrick, 2008)'
_computing_structure_solution 'SHELXS-97 (Sheldrick, 2008)'
_diffrn_ambient_temperature 295(2)
_diffrn_detector_area_resol_mean 16.0604
_diffrn_measured_fraction_theta_full 0.996
_diffrn_measured_fraction_theta_max 0.996
_diffrn_measurement_device_type 'Xcalibur, Eos, Gemini'
_diffrn_radiation_monochromator graphite
_diffrn_radiation_source 'Enhance (Mo) X-ray Source'
_diffrn_radiation_type MoK\a
_diffrn_radiation_wavelength 0.71073
_diffrn_reflns_av_R_equivalents 0.0342
_diffrn_reflns_av_sigmaI/netI 0.0553
_diffrn_reflns_limit_h_max 36
_diffrn_reflns_limit_h_min -46
_diffrn_reflns_limit_k_max 4
_diffrn_reflns_limit_k_min -7
_diffrn_reflns_limit_l_max 30
_diffrn_reflns_limit_l_min -32
_diffrn_reflns_number 9223
_diffrn_reflns_theta_full 26.00
_diffrn_reflns_theta_max 26.00
_diffrn_reflns_theta_min 3.15
_exptl_absorpt_coefficient_mu 0.603
_exptl_absorpt_correction_T_max 1.00000
_exptl_absorpt_correction_T_min 0.90587
_exptl_absorpt_correction_type multi-scan
_exptl_absorpt_process_details
;
CrysAlisPro, Agilent Technologies,
Version 1.171.34.49 (release 20-01-2011 CrysAlis171 .NET)
(compiled Jan 20 2011,15:58:25)
Empirical absorption correction using spherical harmonics,
implemented in SCALE3 ABSPACK scaling algorithm.
;
_exptl_crystal_colour yellow
_exptl_crystal_density_diffrn 1.579
_exptl_crystal_density_method 'not measured'
_exptl_crystal_description prism
_exptl_crystal_F_000 2464
_exptl_crystal_recrystallization_method 'Re-crystallisation from solvent: Methanol'
_exptl_crystal_size_max 0.30
_exptl_crystal_size_mid 0.11
_exptl_crystal_size_min 0.08
_refine_diff_density_max 0.287
_refine_diff_density_min -0.514
_refine_diff_density_rms 0.060
_refine_ls_extinction_method none
_refine_ls_goodness_of_fit_ref 1.047
_refine_ls_hydrogen_treatment mixed
_refine_ls_matrix_type full
_refine_ls_number_parameters 423
_refine_ls_number_reflns 4918
_refine_ls_number_restraints 0
_refine_ls_restrained_S_all 1.047
_refine_ls_R_factor_all 0.0855
_refine_ls_R_factor_gt 0.0499
_refine_ls_shift/su_max 0.001
_refine_ls_shift/su_mean 0.000
_refine_ls_structure_factor_coef Fsqd
_refine_ls_weighting_details 'calc w=1/[\s^2^(Fo^2^)+(0.0417P)^2^+3.7131P] where P=(Fo^2^+2Fc^2^)/3'
_refine_ls_weighting_scheme calc
_refine_ls_wR_factor_gt 0.1004
_refine_ls_wR_factor_ref 0.1191
_reflns_number_gt 3287
_reflns_number_total 4918
_reflns_threshold_expression >2\s(I)
_cod_data_source_file c5nj01039j2.cif
_cod_data_source_block s97
_cod_original_cell_volume 5002.6(11)
_cod_original_sg_symbol_H-M C2/c
_cod_database_code 7055306

loop_
_symmetry_equiv_pos_as_xyz
'x, y, z'
'-x, y, -z+1/2'
'x+1/2, y+1/2, z'
'-x+1/2, y+1/2, -z+1/2'
'-x, -y, -z'
'x, -y, z-1/2'
'-x+1/2, -y+1/2, -z'
'x+1/2, -y+1/2, z-1/2'

loop_
_atom_site_label
_atom_site_type_symbol
_atom_site_fract_x
_atom_site_fract_y
_atom_site_fract_z
_atom_site_U_iso_or_equiv
_atom_site_adp_type
_atom_site_occupancy
_atom_site_symmetry_multiplicity
_atom_site_calc_flag
_atom_site_refinement_flags
C11 C 0.23466(11) 0.1732(6) 0.82389(15) 0.0428(8) Uani 1 1 d .
C12 C 0.26773(12) 0.0781(6) 0.87618(16) 0.0460(9) Uani 1 1 d .
C13 C 0.30643(12) 0.1790(7) 0.90316(17) 0.0529(10) Uani 1 1 d .
C14 C 0.31264(13) 0.3737(8) 0.87979(18) 0.0559(10) Uani 1 1 d .
C15 C 0.28040(12) 0.4752(7) 0.83139(17) 0.0499(9) Uani 1 1 d .
C16 C 0.24056(10) 0.3778(6) 0.80288(14) 0.0410(8) Uani 1 1 d .
C17 C 0.20553(11) 0.4908(6) 0.75360(15) 0.0429(8) Uani 1 1 d .
C18 C 0.13422(12) 0.5217(7) 0.67827(16) 0.0467(9) Uani 1 1 d .
C19 C 0.11840(11) 0.3873(7) 0.62202(16) 0.0421(8) Uani 1 1 d .
C21 C 0.11389(10) 0.5087(5) 0.37435(13) 0.0369(7) Uani 1 1 d .
C22 C 0.12559(10) 0.7023(6) 0.41301(14) 0.0393(8) Uani 1 1 d .
C23 C 0.16344(12) 0.8026(7) 0.43482(17) 0.0495(10) Uani 1 1 d .
C24 C 0.19305(12) 0.7176(7) 0.42232(18) 0.0584(11) Uani 1 1 d .
C25 C 0.18449(12) 0.5304(7) 0.38923(17) 0.0523(10) Uani 1 1 d .
C26 C 0.14535(10) 0.4222(6) 0.36455(14) 0.0405(8) Uani 1 1 d .
C27 C 0.13778(12) 0.2263(6) 0.33029(16) 0.0445(9) Uani 1 1 d .
C28 C 0.09565(13) -0.0884(7) 0.26889(18) 0.0535(10) Uani 1 1 d .
C29 C 0.07391(12) -0.0458(7) 0.20249(18) 0.0502(10) Uani 1 1 d .
C110 C 0.2876(2) -0.1982(10) 0.9522(2) 0.0793(16) Uani 1 1 d .
C210 C 0.10182(17) 0.9771(8) 0.4553(2) 0.0591(11) Uani 1 1 d .
N1 N 0.16932(9) 0.4037(5) 0.72714(12) 0.0462(7) Uani 1 1 d .
N2 N 0.10248(10) 0.1187(5) 0.30291(13) 0.0469(8) Uani 1 1 d .
O1A O 0.06044(9) 0.3270(5) 0.51436(11) 0.0719(8) Uani 1 1 d .
O1B O 0.07322(8) 0.7080(4) 0.55089(13) 0.0732(9) Uani 1 1 d .
O1C O 0.04100(8) 0.4423(5) 0.58352(13) 0.0715(8) Uani 1 1 d .
O2A O 0.00298(8) 0.0286(4) 0.10665(10) 0.0582(7) Uani 1 1 d .
O2B O 0.01984(8) 0.2363(4) 0.19465(11) 0.0606(7) Uani 1 1 d .
O2C O 0.00375(8) -0.1616(4) 0.18713(11) 0.0614(7) Uani 1 1 d .
O11 O 0.19786(8) 0.0646(4) 0.79675(12) 0.0544(7) Uani 1 1 d .
O12 O 0.25753(9) -0.1119(4) 0.89545(12) 0.0642(8) Uani 1 1 d .
O21 O 0.07769(7) 0.4234(4) 0.35105(10) 0.0467(6) Uani 1 1 d .
O22 O 0.09548(7) 0.7716(4) 0.42358(11) 0.0547(7) Uani 1 1 d .
S1 S 0.06914(3) 0.47737(15) 0.56292(4) 0.0439(2) Uani 1 1 d .
S2 S 0.02082(3) 0.02032(14) 0.16991(3) 0.0386(2) Uani 1 1 d .
K1 K 0.02721(2) 0.51575(12) 0.40666(3) 0.0426(2) Uani 1 1 d .
K2 K 0.0000 0.51592(17) 0.2500 0.0413(3) Uani 1 2 d S
K3 K 0.0000 0.0000 0.0000 0.0452(3) Uani 1 2 d S
H2 H 0.0824(12) 0.183(6) 0.3054(17) 0.061(13) Uiso 1 1 d .
H11 H 0.1808(13) 0.160(7) 0.767(2) 0.079(15) Uiso 1 1 d .
H11A H 0.2970(12) -0.085(7) 0.9826(19) 0.067(13) Uiso 1 1 d .
H11B H 0.3127(15) -0.249(7) 0.952(2) 0.094(18) Uiso 1 1 d .
H11C H 0.2738(14) -0.330(8) 0.957(2) 0.096(18) Uiso 1 1 d .
H13 H 0.3278(11) 0.103(6) 0.9386(16) 0.053(10) Uiso 1 1 d .
H14 H 0.3378(12) 0.450(6) 0.8998(16) 0.054(11) Uiso 1 1 d .
H15 H 0.2828(11) 0.607(6) 0.8159(16) 0.056(12) Uiso 1 1 d .
H17 H 0.2108(10) 0.636(6) 0.7441(15) 0.047(10) Uiso 1 1 d .
H18A H 0.1120(10) 0.542(5) 0.6876(14) 0.041(9) Uiso 1 1 d .
H18B H 0.1410(9) 0.670(5) 0.6725(14) 0.038(9) Uiso 1 1 d .
H19A H 0.1153(9) 0.233(5) 0.6268(14) 0.039(9) Uiso 1 1 d .
H19B H 0.1373(11) 0.392(6) 0.6080(16) 0.061(11) Uiso 1 1 d .
H21A H 0.1040(13) 1.100(7) 0.435(2) 0.083(16) Uiso 1 1 d .
H21B H 0.0804(14) 0.998(7) 0.459(2) 0.078(16) Uiso 1 1 d .
H21C H 0.1286(12) 0.975(6) 0.4954(19) 0.067(12) Uiso 1 1 d .
H23 H 0.1696(11) 0.927(6) 0.4581(16) 0.050(11) Uiso 1 1 d .
H24 H 0.2194(11) 0.793(6) 0.4388(16) 0.061(11) Uiso 1 1 d .
H25 H 0.2029(11) 0.466(6) 0.3816(15) 0.052(11) Uiso 1 1 d .
H27 H 0.1602(11) 0.159(6) 0.3274(16) 0.063(12) Uiso 1 1 d .
H28A H 0.0791(13) -0.190(7) 0.2776(18) 0.075(14) Uiso 1 1 d .
H28B H 0.1237(13) -0.152(6) 0.2839(18) 0.077(13) Uiso 1 1 d .
H29A H 0.0744(10) -0.170(6) 0.1845(15) 0.045(10) Uiso 1 1 d .
H29B H 0.0868(13) 0.076(7) 0.1901(19) 0.085(14) Uiso 1 1 d .

loop_
_atom_site_aniso_label
_atom_site_aniso_U_11
_atom_site_aniso_U_22
_atom_site_aniso_U_33
_atom_site_aniso_U_23
_atom_site_aniso_U_13
_atom_site_aniso_U_12
C11 0.043(2) 0.049(2) 0.035(2) -0.0033(16) 0.0191(17) 0.0016(17)
C12 0.054(2) 0.045(2) 0.038(2) 0.0044(17) 0.0235(18) 0.0131(18)
C13 0.046(2) 0.067(3) 0.034(2) -0.002(2) 0.0130(19) 0.015(2)
C14 0.042(2) 0.075(3) 0.041(2) -0.010(2) 0.0140(19) -0.007(2)
C15 0.053(2) 0.055(3) 0.042(2) -0.0049(19) 0.0246(19) -0.010(2)
C16 0.045(2) 0.047(2) 0.0315(18) -0.0002(16) 0.0199(17) 0.0003(16)
C17 0.053(2) 0.040(2) 0.038(2) 0.0014(17) 0.0250(18) 0.0004(18)
C18 0.046(2) 0.044(2) 0.043(2) 0.0075(18) 0.0174(18) 0.0067(18)
C19 0.039(2) 0.048(2) 0.038(2) 0.0084(17) 0.0194(17) 0.0109(17)
C21 0.0360(18) 0.0428(19) 0.0248(16) 0.0041(15) 0.0107(14) -0.0016(16)
C22 0.0374(19) 0.046(2) 0.0298(18) 0.0009(15) 0.0139(16) -0.0038(16)
C23 0.053(2) 0.053(2) 0.041(2) -0.0099(19) 0.0229(19) -0.0154(19)
C24 0.043(2) 0.077(3) 0.053(3) -0.013(2) 0.023(2) -0.021(2)
C25 0.041(2) 0.072(3) 0.048(2) -0.002(2) 0.0260(19) 0.000(2)
C26 0.0364(19) 0.047(2) 0.0325(18) 0.0022(16) 0.0136(15) -0.0004(15)
C27 0.039(2) 0.052(2) 0.037(2) 0.0044(17) 0.0162(17) 0.0055(18)
C28 0.044(2) 0.046(2) 0.049(2) -0.0092(19) 0.009(2) 0.0063(19)
C29 0.057(2) 0.046(2) 0.051(2) -0.0136(19) 0.030(2) -0.0003(19)
C110 0.093(4) 0.071(4) 0.045(3) 0.015(3) 0.015(3) 0.015(3)
C210 0.064(3) 0.051(3) 0.055(3) -0.012(2) 0.026(3) -0.001(2)
N1 0.0431(17) 0.0494(18) 0.0371(17) 0.0059(14) 0.0144(14) -0.0004(14)
N2 0.0402(18) 0.0504(19) 0.0382(18) -0.0036(15) 0.0118(15) 0.0069(16)
O1A 0.080(2) 0.0781(19) 0.0336(15) -0.0024(14) 0.0126(14) 0.0093(16)
O1B 0.0665(18) 0.0540(17) 0.084(2) 0.0299(15) 0.0277(17) 0.0114(14)
O1C 0.0428(15) 0.105(2) 0.072(2) 0.0214(17) 0.0333(15) 0.0137(14)
O2A 0.0766(18) 0.0657(17) 0.0285(13) 0.0014(12) 0.0243(13) 0.0044(14)
O2B 0.0719(18) 0.0525(16) 0.0416(15) -0.0084(12) 0.0180(14) 0.0191(13)
O2C 0.0605(17) 0.0680(17) 0.0483(16) 0.0073(13) 0.0229(14) -0.0129(13)
O11 0.0499(16) 0.0540(16) 0.0453(16) 0.0107(13) 0.0147(13) -0.0052(13)
O12 0.0706(18) 0.0559(17) 0.0480(16) 0.0162(14) 0.0179(15) 0.0125(14)
O21 0.0319(13) 0.0532(14) 0.0463(15) -0.0099(12) 0.0140(11) -0.0063(11)
O22 0.0496(15) 0.0554(16) 0.0622(18) -0.0194(13) 0.0311(14) -0.0099(12)
S1 0.0393(5) 0.0496(5) 0.0379(5) 0.0129(4) 0.0165(4) 0.0069(4)
S2 0.0481(5) 0.0382(5) 0.0264(4) 0.0001(4) 0.0170(4) 0.0030(4)
K1 0.0441(4) 0.0485(5) 0.0341(4) 0.0020(3) 0.0193(3) 0.0002(4)
K2 0.0507(6) 0.0420(6) 0.0356(6) 0.000 0.0254(5) 0.000
K3 0.0527(6) 0.0517(7) 0.0320(6) -0.0025(5) 0.0224(5) -0.0040(5)

loop_
_atom_type_symbol
_atom_type_description
_atom_type_scat_dispersion_real
_atom_type_scat_dispersion_imag
_atom_type_scat_source
C C 0.0033 0.0016 'International Tables Vol C Tables 4.2.6.8 and 6.1.1.4'
H H 0.0000 0.0000 'International Tables Vol C Tables 4.2.6.8 and 6.1.1.4'
N N 0.0061 0.0033 'International Tables Vol C Tables 4.2.6.8 and 6.1.1.4'
O O 0.0106 0.0060 'International Tables Vol C Tables 4.2.6.8 and 6.1.1.4'
S S 0.1246 0.1234 'International Tables Vol C Tables 4.2.6.8 and 6.1.1.4'
K K 0.2009 0.2494 'International Tables Vol C Tables 4.2.6.8 and 6.1.1.4'

loop_
_geom_angle_atom_site_label_1
_geom_angle_atom_site_label_2
_geom_angle_atom_site_label_3
_geom_angle
_geom_angle_site_symmetry_1
_geom_angle_site_symmetry_3
O11 C11 C16 122.2(3) . .
O11 C11 C12 118.2(3) . .
C16 C11 C12 119.5(3) . .
O12 C12 C13 125.9(3) . .
O12 C12 C11 114.6(3) . .
C13 C12 C11 119.5(4) . .
C12 C13 C14 120.4(4) . .
C15 C14 C13 120.7(4) . .
C14 C15 C16 120.4(4) . .
C11 C16 C15 119.2(3) . .
C11 C16 C17 119.9(3) . .
C15 C16 C17 120.9(3) . .
N1 C17 C16 121.5(3) . .
N1 C18 C19 109.4(3) . .
C18 C19 S1 114.0(3) . .
O21 C21 C26 123.3(3) . .
O21 C21 C22 121.0(3) . .
C26 C21 C22 115.7(3) . .
O22 C22 C23 125.4(3) . .
O22 C22 C21 113.7(3) . .
C23 C22 C21 120.9(3) . .
C22 C23 C24 121.6(4) . .
C25 C24 C23 119.6(4) . .
C24 C25 C26 121.0(4) . .
C27 C26 C25 119.0(3) . .
C27 C26 C21 120.0(3) . .
C25 C26 C21 121.0(3) . .
N2 C27 C26 124.7(4) . .
N2 C28 C29 112.7(3) . .
C28 C29 S2 113.4(3) . .
C17 N1 C18 120.8(3) . .
C27 N2 C28 123.8(3) . .
S1 O1A K1 116.57(15) . .
S1 O1A K3 109.52(16) . 2
K1 O1A K3 103.78(9) . 2
S1 O1B K3 118.94(15) . 2_565
S1 O1C K1 160.19(17) . 5_566
S1 O1C K3 92.57(14) . 2
K1 O1C K3 89.86(8) 5_566 2
S2 O2A K3 157.83(17) . .
S2 O2A K1 95.07(11) . 2
K3 O2A K1 97.12(7) . 2
S2 O2A K1 91.21(11) . 2_545
K3 O2A K1 90.26(7) . 2_545
K1 O2A K1 142.65(10) 2 2_545
S2 O2B K2 155.92(18) . .
S2 O2B K1 103.84(12) . 2
K2 O2B K1 86.33(7) . 2
S2 O2C K2 159.42(16) . 1_545
S2 O2C K1 106.03(14) . 2_545
K2 O2C K1 85.86(8) 1_545 2_545
C12 O12 C110 117.5(4) . .
C21 O21 K2 135.2(2) . .
C21 O21 K1 118.8(2) . .
K2 O21 K1 79.43(6) . .
C22 O22 C210 118.2(3) . .
C22 O22 K1 126.36(19) . .
C210 O22 K1 114.6(3) . .
O1B S1 O1C 114.08(18) . .
O1B S1 O1A 113.08(18) . .
O1C S1 O1A 111.80(19) . .
O1B S1 C19 107.38(18) . .
O1C S1 C19 105.27(18) . .
O1A S1 C19 104.31(17) . .
O1B S1 K1 73.59(13) . .
O1C S1 K1 118.25(12) . .
O1A S1 K1 42.16(11) . .
C19 S1 K1 131.93(13) . .
O1B S1 K3 141.34(12) . 2
O1C S1 K3 64.10(13) . 2
O1A S1 K3 48.23(13) . 2
C19 S1 K3 110.16(14) . 2
K1 S1 K3 74.71(3) . 2
O2A S2 O2C 111.90(16) . .
O2A S2 O2B 112.77(14) . .
O2C S2 O2B 113.57(17) . .
O2A S2 C29 107.73(18) . .
O2C S2 C29 104.88(18) . .
O2B S2 C29 105.27(17) . .
O2A S2 K1 60.64(10) . 2
O2C S2 K1 128.95(12) . 2
O2B S2 K1 52.45(10) . 2
C29 S2 K1 125.90(15) . 2
O2A S2 K1 64.73(10) . 2_545
O2C S2 K1 50.89(11) . 2_545
O2B S2 K1 151.79(12) . 2_545
C29 S2 K1 101.92(14) . 2_545
K1 S2 K1 114.92(3) 2 2_545
O1A K1 O1C 83.34(9) . 5_566
O1A K1 O22 99.70(9) . .
O1C K1 O22 139.87(9) 5_566 .
O1A K1 O2B 118.29(8) . 2
O1C K1 O2B 89.02(9) 5_566 2
O22 K1 O2B 122.39(8) . 2
O1A K1 O2C 162.50(8) . 2_565
O1C K1 O2C 92.21(8) 5_566 2_565
O22 K1 O2C 72.97(8) . 2_565
O2B K1 O2C 78.40(7) 2 2_565
O1A K1 O21 112.10(8) . .
O1C K1 O21 158.92(8) 5_566 .
O22 K1 O21 54.34(7) . .
O2B K1 O21 71.21(7) 2 .
O2C K1 O21 77.03(7) 2_565 .
O1A K1 O2A 70.76(8) . 2
O1C K1 O2A 77.54(8) 5_566 2
O22 K1 O2A 141.48(8) . 2
O2B K1 O2A 47.91(6) 2 2
O2C K1 O2A 124.88(7) 2_565 2
O21 K1 O2A 93.64(7) . 2
O1A K1 O2A 117.15(8) . 2_565
O1C K1 O2A 67.96(8) 5_566 2_565
O22 K1 O2A 75.45(7) . 2_565
O2B K1 O2A 115.82(7) 2 2_565
O2C K1 O2A 46.08(7) 2_565 2_565
O21 K1 O2A 113.55(7) . 2_565
O2A K1 O2A 142.65(10) 2 2_565
O1A K1 S2 94.64(7) . 2
O1C K1 S2 84.27(7) 5_566 2
O22 K1 S2 134.61(6) . 2
O2B K1 S2 23.71(5) 2 2
O2C K1 S2 101.78(6) 2_565 2
O21 K1 S2 80.35(5) . 2
O2A K1 S2 24.30(4) 2 2
O2A K1 S2 133.38(5) 2_565 2
O1A K1 S2 141.00(7) . 2_565
O1C K1 S2 75.42(6) 5_566 2_565
O22 K1 S2 77.90(6) . 2_565
O2B K1 S2 93.96(6) 2 2_565
O2C K1 S2 23.09(5) 2_565 2_565
O21 K1 S2 98.11(5) . 2_565
O2A K1 S2 133.08(6) 2 2_565
O2A K1 S2 24.06(4) 2_565 2_565
S2 K1 S2 114.92(3) 2 2_565
O1A K1 S1 21.27(6) . .
O1C K1 S1 76.85(7) 5_566 .
O22 K1 S1 91.62(6) . .
O2B K1 S1 137.17(5) 2 .
O2C K1 S1 141.27(6) 2_565 .
O21 K1 S1 122.66(5) . .
O2A K1 S1 89.36(5) 2 .
O2A K1 S1 96.14(5) 2_565 .
S2 K1 S1 113.65(3) 2 .
S2 K1 S1 120.16(3) 2_565 .
O1A K1 K2 152.67(7) . .
O1C K1 K2 112.03(7) 5_566 .
O22 K1 K2 83.14(6) . .
O2B K1 K2 43.57(5) 2 .
O2C K1 K2 43.96(5) 2_565 .
O21 K1 K2 48.16(5) . .
O2A K1 K2 90.00(5) 2 .
O2A K1 K2 89.97(5) 2_565 .
S2 K1 K2 66.00(3) 2 .
S2 K1 K2 66.30(3) 2_565 .
S1 K1 K2 170.72(3) . .
O2B K2 O2B 99.38(13) . 2
O2B K2 O2C 166.87(9) . 2_565
O2B K2 O2C 89.08(9) 2 2_565
O2B K2 O2C 89.08(9) . 1_565
O2B K2 O2C 166.87(9) 2 1_565
O2C K2 O2C 84.50(13) 2_565 1_565
O2B K2 O21 87.02(7) . .
O2B K2 O21 78.45(8) 2 .
O2C K2 O21 84.85(7) 2_565 .
O2C K2 O21 112.24(8) 1_565 .
O2B K2 O21 78.44(8) . 2
O2B K2 O21 87.02(7) 2 2
O2C K2 O21 112.24(8) 2_565 2
O2C K2 O21 84.85(7) 1_565 2
O21 K2 O21 157.51(10) . 2
O2B K2 K1 50.11(6) . 2
O2B K2 K1 129.87(6) 2 2
O2C K2 K1 129.86(7) 2_565 2
O2C K2 K1 50.18(6) 1_565 2
O21 K2 K1 127.59(5) . 2
O21 K2 K1 52.40(5) 2 2
O2B K2 K1 129.87(6) . .
O2B K2 K1 50.10(6) 2 .
O2C K2 K1 50.17(6) 2_565 .
O2C K2 K1 129.86(7) 1_565 .
O21 K2 K1 52.41(5) . .
O21 K2 K1 127.59(5) 2 .
K1 K2 K1 179.97(4) 2 .
O2A K3 O2A 180.00(12) 5 .
O2A K3 O1A 72.82(8) 5 6
O2A K3 O1A 107.18(8) . 6
O2A K3 O1A 107.18(8) 5 2
O2A K3 O1A 72.82(8) . 2
O1A K3 O1A 180.0 6 2
O2A K3 O1B 92.12(9) 5 6_565
O2A K3 O1B 87.88(9) . 6_565
O1A K3 O1B 81.05(8) 6 6_565
O1A K3 O1B 98.95(8) 2 6_565
O2A K3 O1B 87.88(9) 5 2_545
O2A K3 O1B 92.12(9) . 2_545
O1A K3 O1B 98.95(8) 6 2_545
O1A K3 O1B 81.05(8) 2 2_545
O1B K3 O1B 180.00(9) 6_565 2_545
O2A K3 O1C 66.69(7) 5 2
O2A K3 O1C 113.31(7) . 2
O1A K3 O1C 134.56(7) 6 2
O1A K3 O1C 45.44(7) 2 2
O1B K3 O1C 80.73(7) 6_565 2
O1B K3 O1C 99.27(7) 2_545 2
O2A K3 O1C 113.31(7) 5 6
O2A K3 O1C 66.69(7) . 6
O1A K3 O1C 45.44(7) 6 6
O1A K3 O1C 134.56(7) 2 6
O1B K3 O1C 99.27(7) 6_565 6
O1B K3 O1C 80.73(7) 2_545 6
O1C K3 O1C 180.00(18) 2 6
O2A K3 S1 86.52(6) 5 2
O2A K3 S1 93.48(6) . 2
O1A K3 S1 157.75(6) 6 2
O1A K3 S1 22.25(6) 2 2
O1B K3 S1 91.80(6) 6_565 2
O1B K3 S1 88.20(6) 2_545 2
O1C K3 S1 23.34(5) 2 2
O1C K3 S1 156.66(5) 6 2
O2A K3 S1 93.48(6) 5 6
O2A K3 S1 86.52(6) . 6
O1A K3 S1 22.25(6) 6 6
O1A K3 S1 157.75(6) 2 6
O1B K3 S1 88.20(6) 6_565 6
O1B K3 S1 91.80(6) 2_545 6
O1C K3 S1 156.66(5) 2 6
O1C K3 S1 23.34(5) 6 6
S1 K3 S1 180.00(5) 2 6
O2A K3 K1 49.05(5) 5 6_565
O2A K3 K1 130.95(5) . 6_565
O1A K3 K1 96.99(6) 6 6_565
O1A K3 K1 83.01(6) 2 6_565
O1B K3 K1 54.08(7) 6_565 6_565
O1B K3 K1 125.92(7) 2_545 6_565
O1C K3 K1 39.95(5) 2 6_565
O1C K3 K1 140.05(5) 6 6_565
S1 K3 K1 62.331(19) 2 6_565
S1 K3 K1 117.669(19) 6 6_565
O2A K3 K1 130.95(5) 5 2_545
O2A K3 K1 49.05(5) . 2_545
O1A K3 K1 83.01(6) 6 2_545
O1A K3 K1 96.99(6) 2 2_545
O1B K3 K1 125.92(7) 6_565 2_545
O1B K3 K1 54.08(7) 2_545 2_545
O1C K3 K1 140.05(5) 2 2_545
O1C K3 K1 39.95(5) 6 2_545
S1 K3 K1 117.669(19) 2 2_545
S1 K3 K1 62.331(19) 6 2_545
K1 K3 K1 180.00(2) 6_565 2_545

loop_
_geom_bond_atom_site_label_1
_geom_bond_atom_site_label_2
_geom_bond_distance
_geom_bond_site_symmetry_2
C11 O11 1.346(4) .
C11 C16 1.395(5) .
C11 C12 1.409(5) .
C12 O12 1.366(4) .
C12 C13 1.380(5) .
C13 C14 1.381(6) .
C14 C15 1.362(5) .
C15 C16 1.404(5) .
C16 C17 1.448(5) .
C17 N1 1.273(4) .
C18 N1 1.458(4) .
C18 C19 1.506(5) .
C19 S1 1.775(4) .
C21 O21 1.271(4) .
C21 C26 1.427(5) .
C21 C22 1.441(4) .
C22 O22 1.359(4) .
C22 C23 1.363(5) .
C23 C24 1.405(5) .
C24 C25 1.341(5) .
C25 C26 1.416(5) .
C26 C27 1.404(5) .
C27 N2 1.302(4) .
C28 N2 1.459(5) .
C28 C29 1.520(5) .
C29 S2 1.759(4) .
C110 O12 1.423(5) .
C210 O22 1.423(5) .
O1A S1 1.449(3) .
O1A K1 2.680(3) .
O1A K3 2.854(3) 2
O1B S1 1.426(3) .
O1B K3 2.920(3) 2_565
O1C S1 1.430(3) .
O1C K1 2.714(3) 5_566
O1C K3 3.247(3) 2
O2A S2 1.439(2) .
O2A K3 2.756(2) .
O2A K1 3.049(3) 2
O2A K1 3.193(3) 2_545
O2B S2 1.443(2) .
O2B K2 2.556(2) .
O2B K1 2.845(3) 2
O2C S2 1.440(3) .
O2C K2 2.576(3) 1_545
O2C K1 2.849(3) 2_545
O21 K2 2.805(2) .
O21 K1 2.983(2) .
O22 K1 2.806(2) .
S1 K1 3.5718(15) .
S1 K3 3.6064(10) 2
S2 K1 3.4842(11) 2
S2 K1 3.5298(12) 2_545
K1 O1C 2.714(3) 5_566
K1 O2B 2.845(3) 2
K1 O2C 2.850(3) 2_565
K1 O2A 3.048(3) 2
K1 O2A 3.193(3) 2_565
K1 S2 3.4842(12) 2
K1 S2 3.5299(12) 2_565
K1 K2 3.7006(11) .
K2 O2B 2.556(2) 2
K2 O2C 2.576(3) 2_565
K2 O2C 2.576(3) 1_565
K2 O21 2.805(2) 2
K2 K1 3.7006(11) 2
K3 O2A 2.756(2) 5
K3 O1A 2.854(3) 6
K3 O1A 2.854(3) 2
K3 O1B 2.920(3) 6_565
K3 O1B 2.920(3) 2_545
K3 O1C 3.247(3) 2
K3 O1C 3.247(3) 6
K3 S1 3.6064(10) 2
K3 S1 3.6064(10) 6
K3 K1 4.2274(8) 6_565
K3 K1 4.2274(8) 2_545

loop_
_geom_torsion_atom_site_label_1
_geom_torsion_atom_site_label_2
_geom_torsion_atom_site_label_3
_geom_torsion_atom_site_label_4
_geom_torsion
_geom_torsion_site_symmetry_1
_geom_torsion_site_symmetry_4
O11 C11 C12 O12 -3.6(5) . .
C16 C11 C12 O12 174.7(3) . .
O11 C11 C12 C13 176.5(3) . .
C16 C11 C12 C13 -5.3(5) . .
O12 C12 C13 C14 -178.9(3) . .
C11 C12 C13 C14 1.1(6) . .
C12 C13 C14 C15 3.0(6) . .
C13 C14 C15 C16 -2.7(6) . .
O11 C11 C16 C15 -176.3(3) . .
C12 C11 C16 C15 5.5(5) . .
O11 C11 C16 C17 5.8(5) . .
C12 C11 C16 C17 -172.3(3) . .
C14 C15 C16 C11 -1.5(5) . .
C14 C15 C16 C17 176.3(4) . .
C11 C16 C17 N1 -2.7(5) . .
C15 C16 C17 N1 179.6(3) . .
N1 C18 C19 S1 166.8(3) . .
O21 C21 C22 O22 3.3(4) . .
C26 C21 C22 O22 -176.7(3) . .
O21 C21 C22 C23 -175.6(3) . .
C26 C21 C22 C23 4.4(5) . .
O22 C22 C23 C24 179.0(3) . .
C21 C22 C23 C24 -2.2(6) . .
C22 C23 C24 C25 -1.5(6) . .
C23 C24 C25 C26 2.7(6) . .
C24 C25 C26 C27 -179.8(4) . .
C24 C25 C26 C21 -0.3(6) . .
O21 C21 C26 C27 -3.6(5) . .
C22 C21 C26 C27 176.4(3) . .
O21 C21 C26 C25 176.8(3) . .
C22 C21 C26 C25 -3.2(5) . .
C25 C26 C27 N2 -176.4(4) . .
C21 C26 C27 N2 4.0(5) . .
N2 C28 C29 S2 -73.2(4) . .
C16 C17 N1 C18 178.9(3) . .
C19 C18 N1 C17 115.5(4) . .
C26 C27 N2 C28 -178.2(3) . .
C29 C28 N2 C27 -99.7(4) . .
C13 C12 O12 C110 8.6(6) . .
C11 C12 O12 C110 -171.3(4) . .
C26 C21 O21 K2 -96.0(4) . .
C22 C21 O21 K2 84.0(4) . .
C26 C21 O21 K1 159.1(2) . .
C22 C21 O21 K1 -20.9(4) . .
C23 C22 O22 C210 6.3(5) . .
C21 C22 O22 C210 -172.6(3) . .
C23 C22 O22 K1 -162.5(3) . .
C21 C22 O22 K1 18.7(4) . .
K3 O1B S1 O1C -36.5(2) 2_565 .
K3 O1B S1 O1A 92.7(2) 2_565 .
K3 O1B S1 C19 -152.74(17) 2_565 .
K3 O1B S1 K1 77.64(14) 2_565 .
K3 O1B S1 K3 41.5(3) 2_565 2
K1 O1C S1 O1B 40.5(6) 5_566 .
K3 O1C S1 O1B 137.20(15) 2 .
K1 O1C S1 O1A -89.4(6) 5_566 .
K3 O1C S1 O1A 7.33(16) 2 .
K1 O1C S1 C19 157.9(5) 5_566 .
K3 O1C S1 C19 -105.34(15) 2 .
K1 O1C S1 K1 -43.2(6) 5_566 .
K3 O1C S1 K1 53.58(11) 2 .
K1 O1C S1 K3 -96.7(6) 5_566 2
K1 O1A S1 O1B -21.9(2) . .
K3 O1A S1 O1B -139.24(14) 2 .
K1 O1A S1 O1C 108.53(18) . .
K3 O1A S1 O1C -8.85(19) 2 .
K1 O1A S1 C19 -138.22(18) . .
K3 O1A S1 C19 104.41(17) 2 .
K3 O1A S1 K1 -117.4(2) 2 .
K1 O1A S1 K3 117.4(2) . 2
C18 C19 S1 O1B 59.6(3) . .
C18 C19 S1 O1C -62.3(3) . .
C18 C19 S1 O1A 179.9(3) . .
C18 C19 S1 K1 142.9(2) . .
C18 C19 S1 K3 -129.8(3) . 2
K3 O2A S2 O2C -113.4(4) . .
K1 O2A S2 O2C 123.46(14) 2 .
K1 O2A S2 O2C -19.68(16) 2_545 .
K3 O2A S2 O2B 117.1(4) . .
K1 O2A S2 O2B -6.03(17) 2 .
K1 O2A S2 O2B -149.18(13) 2_545 .
K3 O2A S2 C29 1.4(4) . .
K1 O2A S2 C29 -121.76(16) 2 .
K1 O2A S2 C29 95.09(16) 2_545 .
K3 O2A S2 K1 123.2(4) . 2
K1 O2A S2 K1 -143.14(11) 2_545 2
K3 O2A S2 K1 -93.7(4) . 2_545
K1 O2A S2 K1 143.14(11) 2 2_545
K2 O2C S2 O2A 146.6(5) 1_545 .
K1 O2C S2 O2A 23.11(18) 2_545 .
K2 O2C S2 O2B -84.3(5) 1_545 .
K1 O2C S2 O2B 152.19(12) 2_545 .
K2 O2C S2 C29 30.1(5) 1_545 .
K1 O2C S2 C29 -93.40(17) 2_545 .
K2 O2C S2 K1 -144.2(4) 1_545 2
K1 O2C S2 K1 92.34(14) 2_545 2
K2 O2C S2 K1 123.5(5) 1_545 2_545
K2 O2B S2 O2A 119.6(4) . .
K1 O2B S2 O2A 6.63(19) 2 .
K2 O2B S2 O2C -9.1(4) . .
K1 O2B S2 O2C -121.99(14) 2 .
K2 O2B S2 C29 -123.2(4) . .
K1 O2B S2 C29 123.83(16) 2 .
K2 O2B S2 K1 112.9(4) . 2
K2 O2B S2 K1 40.9(5) . 2_545
K1 O2B S2 K1 -72.0(3) 2 2_545
C28 C29 S2 O2A -173.0(3) . .
C28 C29 S2 O2C -53.6(3) . .
C28 C29 S2 O2B 66.5(3) . .
C28 C29 S2 K1 120.9(3) . 2
C28 C29 S2 K1 -106.0(3) . 2_545
S1 O1A K1 O1C -70.65(19) . 5_566
K3 O1A K1 O1C 49.82(10) 2 5_566
S1 O1A K1 O22 68.90(19) . .
K3 O1A K1 O22 -170.62(8) 2 .
S1 O1A K1 O2B -155.93(16) . 2
K3 O1A K1 O2B -35.45(13) 2 2
S1 O1A K1 O2C 5.4(4) . 2_565
K3 O1A K1 O2C 125.9(3) 2 2_565
S1 O1A K1 O21 124.22(17) . .
K3 O1A K1 O21 -115.30(9) 2 .
S1 O1A K1 O2A -149.7(2) . 2
K3 O1A K1 O2A -29.27(8) 2 2
S1 O1A K1 O2A -9.6(2) . 2_565
K3 O1A K1 O2A 110.84(9) 2 2_565
S1 O1A K1 S2 -154.32(17) . 2
K3 O1A K1 S2 -33.84(8) 2 2
S1 O1A K1 S2 -13.8(3) . 2_565
K3 O1A K1 S2 106.67(10) 2 2_565
K3 O1A K1 S1 120.5(2) 2 .
S1 O1A K1 K2 162.73(9) . .
K3 O1A K1 K2 -76.79(18) 2 .
C22 O22 K1 O1A 90.7(2) . .
C210 O22 K1 O1A -78.4(3) . .
C22 O22 K1 O1C -178.2(2) . 5_566
C210 O22 K1 O1C 12.8(3) . 5_566
C22 O22 K1 O2B -42.0(3) . 2
C210 O22 K1 O2B 148.9(3) . 2
C22 O22 K1 O2C -105.7(3) . 2_565
C210 O22 K1 O2C 85.3(3) . 2_565
C22 O22 K1 O21 -19.6(2) . .
C210 O22 K1 O21 171.3(3) . .
C22 O22 K1 O2A 19.5(3) . 2
C210 O22 K1 O2A -149.6(3) . 2
C22 O22 K1 O2A -153.6(3) . 2_565
C210 O22 K1 O2A 37.3(3) . 2_565
C22 O22 K1 S2 -15.8(3) . 2
C210 O22 K1 S2 175.1(2) . 2
C22 O22 K1 S2 -129.0(2) . 2_565
C210 O22 K1 S2 61.9(3) . 2_565
C22 O22 K1 S1 110.5(2) . .
C210 O22 K1 S1 -58.6(3) . .
C22 O22 K1 K2 -61.9(2) . .
C210 O22 K1 K2 129.1(3) . .
C21 O21 K1 O1A -66.4(2) . .
K2 O21 K1 O1A 157.43(8) . .
C21 O21 K1 O1C 158.7(3) . 5_566
K2 O21 K1 O1C 22.6(2) . 5_566
C21 O21 K1 O22 19.7(2) . .
K2 O21 K1 O22 -116.44(9) . .
C21 O21 K1 O2B 179.8(2) . 2
K2 O21 K1 O2B 43.72(6) . 2
C21 O21 K1 O2C 97.9(2) . 2_565
K2 O21 K1 O2C -38.25(7) . 2_565
C21 O21 K1 O2A -137.1(2) . 2
K2 O21 K1 O2A 86.74(7) . 2
C21 O21 K1 O2A 69.1(2) . 2_565
K2 O21 K1 O2A -66.99(7) . 2_565
C21 O21 K1 S2 -157.6(2) . 2
K2 O21 K1 S2 66.32(5) . 2
C21 O21 K1 S2 88.4(2) . 2_565
K2 O21 K1 S2 -47.72(5) . 2_565
C21 O21 K1 S1 -45.6(2) . .
K2 O21 K1 S1 178.31(4) . .
C21 O21 K1 K2 136.1(2) . .
O1B S1 K1 O1A 159.1(2) . .
O1C S1 K1 O1A -92.0(2) . .
C19 S1 K1 O1A 60.2(3) . .
K3 S1 K1 O1A -43.36(18) 2 .
O1B S1 K1 O1C -95.17(14) . 5_566
O1C S1 K1 O1C 13.8(2) . 5_566
O1A S1 K1 O1C 105.8(2) . 5_566
C19 S1 K1 O1C 166.0(2) . 5_566
K3 S1 K1 O1C 62.40(7) 2 5_566
O1B S1 K1 O22 45.99(13) . .
O1C S1 K1 O22 154.93(15) . .
O1A S1 K1 O22 -113.08(19) . .
C19 S1 K1 O22 -52.87(19) . .
K3 S1 K1 O22 -156.44(5) 2 .
O1B S1 K1 O2B -169.04(15) . 2
O1C S1 K1 O2B -60.10(17) . 2
O1A S1 K1 O2B 31.9(2) . 2
C19 S1 K1 O2B 92.1(2) . 2
K3 S1 K1 O2B -11.47(9) 2 2
O1B S1 K1 O2C -18.34(16) . 2_565
O1C S1 K1 O2C 90.60(17) . 2_565
O1A S1 K1 O2C -177.4(2) . 2_565
C19 S1 K1 O2C -117.2(2) . 2_565
K3 S1 K1 O2C 139.22(10) 2 2_565
O1B S1 K1 O21 93.56(14) . .
O1C S1 K1 O21 -157.50(15) . .
O1A S1 K1 O21 -65.51(19) . .
C19 S1 K1 O21 -5.3(2) . .
K3 S1 K1 O21 -108.87(6) 2 .
O1B S1 K1 O2A -172.52(13) . 2
O1C S1 K1 O2A -63.58(16) . 2
O1A S1 K1 O2A 28.41(19) . 2
C19 S1 K1 O2A 88.61(19) . 2
K3 S1 K1 O2A -14.96(5) 2 2
O1B S1 K1 O2A -29.54(13) . 2_565
O1C S1 K1 O2A 79.39(15) . 2_565
O1A S1 K1 O2A 171.39(19) . 2_565
C19 S1 K1 O2A -128.41(19) . 2_565
K3 S1 K1 O2A 128.02(5) 2 2_565
O1B S1 K1 S2 -172.80(12) . 2
O1C S1 K1 S2 -63.86(15) . 2
O1A S1 K1 S2 28.13(19) . 2
C19 S1 K1 S2 88.34(19) . 2
K3 S1 K1 S2 -15.23(3) 2 2
O1B S1 K1 S2 -30.94(13) . 2_565
O1C S1 K1 S2 78.00(15) . 2_565
O1A S1 K1 S2 169.99(19) . 2_565
C19 S1 K1 S2 -129.80(19) . 2_565
K3 S1 K1 S2 126.63(3) 2 2_565
O1B S1 K1 K2 101.4(2) . .
O1C S1 K1 K2 -149.7(2) . .
O1A S1 K1 K2 -57.7(3) . .
C19 S1 K1 K2 2.5(3) . .
K3 S1 K1 K2 -101.04(19) 2 .
S2 O2B K2 O2B 18.8(3) . 2
K1 O2B K2 O2B 135.13(9) 2 2
S2 O2B K2 O2C 148.3(4) . 2_565
K1 O2B K2 O2C -95.3(4) 2 2_565
S2 O2B K2 O2C -151.1(4) . 1_565
K1 O2B K2 O2C -34.78(8) 2 1_565
S2 O2B K2 O21 96.5(4) . .
K1 O2B K2 O21 -147.10(8) 2 .
S2 O2B K2 O21 -66.2(4) . 2
K1 O2B K2 O21 50.16(7) 2 2
S2 O2B K2 K1 -116.4(4) . 2
S2 O2B K2 K1 63.6(4) . .
K1 O2B K2 K1 179.98(3) 2 .
C21 O21 K2 O2B 91.2(3) . .
K1 O21 K2 O2B -148.23(8) . .
C21 O21 K2 O2B -168.6(3) . 2
K1 O21 K2 O2B -48.02(7) . 2
C21 O21 K2 O2C -78.5(3) . 2_565
K1 O21 K2 O2C 42.08(7) . 2_565
C21 O21 K2 O2C 3.4(3) . 1_565
K1 O21 K2 O2C 123.99(8) . 1_565
C21 O21 K2 O21 140.7(3) . 2
K1 O21 K2 O21 -98.79(4) . 2
C21 O21 K2 K1 59.5(3) . 2
K1 O21 K2 K1 -179.96(5) . 2
C21 O21 K2 K1 -120.6(3) . .
O1A K1 K2 O2B -7.52(18) . .
O1C K1 K2 O2B -128.19(11) 5_566 .
O22 K1 K2 O2B 90.35(10) . .
O2B K1 K2 O2B -65.07(16) 2 .
O2C K1 K2 O2B 162.88(11) 2_565 .
O21 K1 K2 O2B 43.24(10) . .
O2A K1 K2 O2B -51.65(10) 2 .
O2A K1 K2 O2B 165.70(10) 2_565 .
S2 K1 K2 O2B -55.54(9) 2 .
S2 K1 K2 O2B 170.11(9) 2_565 .
S1 K1 K2 O2B 34.4(2) . .
O1A K1 K2 O2B 57.56(17) . 2
O1C K1 K2 O2B -63.12(11) 5_566 2
O22 K1 K2 O2B 155.43(10) . 2
O2C K1 K2 O2B -132.05(11) 2_565 2
O21 K1 K2 O2B 108.31(10) . 2
O2A K1 K2 O2B 13.42(10) 2 2
O2A K1 K2 O2B -129.23(10) 2_565 2
S2 K1 K2 O2B 9.54(8) 2 2
S2 K1 K2 O2B -124.82(8) 2_565 2
S1 K1 K2 O2B 99.5(2) . 2
O1A K1 K2 O2C -170.39(18) . 2_565
O1C K1 K2 O2C 68.93(11) 5_566 2_565
O22 K1 K2 O2C -72.53(9) . 2_565
O2B K1 K2 O2C 132.05(11) 2 2_565
O21 K1 K2 O2C -119.64(10) . 2_565
O2A K1 K2 O2C 145.47(10) 2 2_565
O2A K1 K2 O2C 2.82(9) 2_565 2_565
S2 K1 K2 O2C 141.59(8) 2 2_565
S2 K1 K2 O2C 7.23(8) 2_565 2_565
S1 K1 K2 O2C -128.5(2) . 2_565
O1A K1 K2 O2C -139.57(17) . 1_565
O1C K1 K2 O2C 99.75(11) 5_566 1_565
O22 K1 K2 O2C -41.71(10) . 1_565
O2B K1 K2 O2C 162.87(11) 2 1_565
O2C K1 K2 O2C 30.82(16) 2_565 1_565
O21 K1 K2 O2C -88.82(10) . 1_565
O2A K1 K2 O2C 176.29(9) 2 1_565
O2A K1 K2 O2C 33.64(10) 2_565 1_565
S2 K1 K2 O2C 172.41(8) 2 1_565
S2 K1 K2 O2C 38.05(8) 2_565 1_565
S1 K1 K2 O2C -97.7(2) . 1_565
O1A K1 K2 O21 -50.75(16) . .
O1C K1 K2 O21 -171.43(9) 5_566 .
O22 K1 K2 O21 47.11(8) . .
O2B K1 K2 O21 -108.31(10) 2 .
O2C K1 K2 O21 119.64(10) 2_565 .
O2A K1 K2 O21 -94.89(8) 2 .
O2A K1 K2 O21 122.46(8) 2_565 .
S2 K1 K2 O21 -98.77(6) 2 .
S2 K1 K2 O21 126.87(6) 2_565 .
S1 K1 K2 O21 -8.9(2) . .
O1A K1 K2 O21 100.75(16) . 2
O1C K1 K2 O21 -19.92(10) 5_566 2
O22 K1 K2 O21 -161.38(9) . 2
O2B K1 K2 O21 43.20(10) 2 2
O2C K1 K2 O21 -88.85(10) 2_565 2
O21 K1 K2 O21 151.51(13) . 2
O2A K1 K2 O21 56.62(9) 2 2
O2A K1 K2 O21 -86.03(9) 2_565 2
S2 K1 K2 O21 52.74(7) 2 2
S2 K1 K2 O21 -81.62(7) 2_565 2
S1 K1 K2 O21 142.65(18) . 2
O1A K1 K2 K1 29(100) . 2
O1C K1 K2 K1 -92(100) 5_566 2
O22 K1 K2 K1 126(100) . 2
O2B K1 K2 K1 -29(100) 2 2
O2C K1 K2 K1 -161(100) 2_565 2
O21 K1 K2 K1 79(100) . 2
O2A K1 K2 K1 -16(100) 2 2
O2A K1 K2 K1 -158(100) 2_565 2
S2 K1 K2 K1 -19(100) 2 2
S2 K1 K2 K1 -154(100) 2_565 2
S1 K1 K2 K1 70(100) . 2
S2 O2A K3 O2A 83(6) . 5
K1 O2A K3 O2A -154(6) 2 5
K1 O2A K3 O2A -11(6) 2_545 5
S2 O2A K3 O1A 29.8(4) . 6
K1 O2A K3 O1A 152.62(7) 2 6
K1 O2A K3 O1A -64.09(8) 2_545 6
S2 O2A K3 O1A -150.2(4) . 2
K1 O2A K3 O1A -27.38(7) 2 2
K1 O2A K3 O1A 115.91(8) 2_545 2
S2 O2A K3 O1B -50.2(4) . 6_565
K1 O2A K3 O1B 72.67(8) 2 6_565
K1 O2A K3 O1B -144.04(7) 2_545 6_565
S2 O2A K3 O1B 129.8(4) . 2_545
K1 O2A K3 O1B -107.33(8) 2 2_545
K1 O2A K3 O1B 35.96(7) 2_545 2_545
S2 O2A K3 O1C -129.1(4) . 2
K1 O2A K3 O1C -6.30(10) 2 2
K1 O2A K3 O1C 137.00(6) 2_545 2
S2 O2A K3 O1C 50.9(4) . 6
K1 O2A K3 O1C 173.70(10) 2 6
K1 O2A K3 O1C -43.00(6) 2_545 6
S2 O2A K3 S1 -141.9(4) . 2
K1 O2A K3 S1 -19.01(6) 2 2
K1 O2A K3 S1 124.28(5) 2_545 2
S2 O2A K3 S1 38.1(4) . 6
K1 O2A K3 S1 160.99(6) 2 6
K1 O2A K3 S1 -55.72(5) 2_545 6
S2 O2A K3 K1 -86.1(4) . 6_565
K1 O2A K3 K1 36.71(11) 2 6_565
K1 O2A K3 K1 180.0 2_545 6_565
S2 O2A K3 K1 93.9(4) . 2_545
K1 O2A K3 K1 -143.29(11) 2 2_545
